data_4502957
loop_
_publ_author_name
'Maity, Sibaprasad'
'Jana, Poulami'
'Maity, Suman Kumar'
'Kumar, Pankaj'
'Haldar, Debasish'

_publ_section_title
;
 Conformational Heterogeneity, Self-Assembly, and Gas Adsorption Studies
 of Isomeric Hybrid Peptides
;
_journal_issue 1
_journal_name_full 'Crystal Growth &amp; Design'
_journal_page_first 422
_journal_paper_doi 10.1021/cg201268x
_journal_volume 12
_journal_year 2012
_chemical_absolute_configuration syn
_chemical_formula_moiety 'C21 H24 N2 O5, C H4 O'
_chemical_formula_sum 'C22 H28 N2 O6'
_chemical_formula_weight 416.47
_chemical_name_systematic
; 
 ? 
;
_space_group_IT_number 4
_symmetry_cell_setting monoclinic
_symmetry_space_group_name_Hall 'P 2yb'
_symmetry_space_group_name_H-M 'P 1 21 1'
_atom_sites_solution_hydrogens geom
_atom_sites_solution_primary direct
_atom_sites_solution_secondary difmap
_audit_creation_method SHELXL-97
_cell_angle_alpha 90.00
_cell_angle_beta 109.246(3)
_cell_angle_gamma 90.00
_cell_formula_units_Z 4
_cell_length_a 9.4118(8)
_cell_length_b 22.0408(19)
_cell_length_c 11.9009(10)
_cell_measurement_temperature 100(2)
_cell_volume 2330.8(3)
_computing_cell_refinement 'Bruker SMART'
_computing_data_collection 'Bruker SMART'
_computing_data_reduction 'Bruker SAINT'
_computing_molecular_graphics 'Bruker SHELXTL'
_computing_publication_material 'Bruker SHELXTL'
_computing_structure_refinement 'SHELXL-97 (Sheldrick, 1997)'
_computing_structure_solution 'SHELXS-97 (Sheldrick, 1990)'
_diffrn_ambient_temperature 100(2)
_diffrn_measured_fraction_theta_full 0.997
_diffrn_measured_fraction_theta_max 0.997
_diffrn_measurement_device_type 'CCD area detector'
_diffrn_measurement_method 'phi and omega scans'
_diffrn_radiation_monochromator graphite
_diffrn_radiation_source 'fine-focus sealed tube'
_diffrn_radiation_type MoK\a
_diffrn_radiation_wavelength 0.71073
_diffrn_reflns_av_R_equivalents 0.0377
_diffrn_reflns_av_sigmaI/netI 0.0655
_diffrn_reflns_limit_h_max 12
_diffrn_reflns_limit_h_min -12
_diffrn_reflns_limit_k_max 28
_diffrn_reflns_limit_k_min -28
_diffrn_reflns_limit_l_max 15
_diffrn_reflns_limit_l_min -14
_diffrn_reflns_number 18704
_diffrn_reflns_theta_full 27.00
_diffrn_reflns_theta_max 27.00
_diffrn_reflns_theta_min 1.81
_exptl_absorpt_coefficient_mu 0.087
_exptl_absorpt_correction_T_max 0.993
_exptl_absorpt_correction_T_min 0.986
_exptl_absorpt_correction_type multi-scan
_exptl_absorpt_process_details '(SADABS; Bruker, 2008)'
_exptl_crystal_colour colourless
_exptl_crystal_density_diffrn 1.187
_exptl_crystal_density_method 'not measured'
_exptl_crystal_description Needle
_exptl_crystal_F_000 888
_exptl_crystal_size_max 0.245
_exptl_crystal_size_mid 0.136
_exptl_crystal_size_min 0.086
_refine_diff_density_max 0.150
_refine_diff_density_min -0.201
_refine_diff_density_rms 0.042
_refine_ls_extinction_method none
_refine_ls_goodness_of_fit_ref 0.811
_refine_ls_hydrogen_treatment constr
_refine_ls_matrix_type full
_refine_ls_number_parameters 553
_refine_ls_number_reflns 9813
_refine_ls_number_restraints 1
_refine_ls_restrained_S_all 0.811
_refine_ls_R_factor_all 0.0888
_refine_ls_R_factor_gt 0.0473
_refine_ls_shift/su_max 0.002
_refine_ls_shift/su_mean 0.000
_refine_ls_structure_factor_coef Fsqd
_refine_ls_weighting_details 'calc w=1/[\s^2^(Fo^2^)+(0.1000P)^2^+0.4912P] where P=(Fo^2^+2Fc^2^)/3'
_refine_ls_weighting_scheme calc
_refine_ls_wR_factor_gt 0.1194
_refine_ls_wR_factor_ref 0.1509
_reflns_number_gt 6410
_reflns_number_total 9813
_reflns_threshold_expression >2sigma(I)
_cod_data_source_file cg201268x_si_003.cif
_cod_data_source_block dh
_cod_depositor_comments
;
The following automatic conversions were performed:

'_symmetry_cell_setting' value 'Monoclinic' changed to 'monoclinic'
according to /home/saulius/struct/CIF-dictionaries/cif_core.dic
dictionary named 'cif_core.dic' version 2.4.1 from 2010-06-29.

Automatic conversion script
Id: cif_fix_values 1715 2011-07-08 13:25:40Z adriana 
;
_cod_original_sg_symbol_H-M P2(1)
_cod_database_code 4502957

loop_
_symmetry_equiv_pos_as_xyz
'x, y, z'
'-x, y+1/2, -z'

loop_
_atom_site_label
_atom_site_type_symbol
_atom_site_fract_x
_atom_site_fract_y
_atom_site_fract_z
_atom_site_U_iso_or_equiv
_atom_site_adp_type
_atom_site_occupancy
_atom_site_symmetry_multiplicity
_atom_site_calc_flag
_atom_site_refinement_flags
C5 C 0.7603(3) 0.34267(12) 0.9451(2) 0.0386(6) Uani 1 1 d .
C7 C 0.3646(3) 0.31534(16) 0.7689(3) 0.0492(7) Uani 1 1 d .
H7A H 0.3241 0.3511 0.7949 0.059 Uiso 1 1 calc R
H7B H 0.3086 0.3089 0.6854 0.059 Uiso 1 1 calc R
C8 C 0.3435(3) 0.26094(15) 0.8397(3) 0.0477(7) Uani 1 1 d .
C13 C 0.2934(4) 0.26654(18) 0.9347(3) 0.0606(9) Uani 1 1 d .
H13 H 0.2727 0.3047 0.9588 0.073 Uiso 1 1 calc R
C6 C 0.5302(3) 0.32639(14) 0.7833(2) 0.0399(6) Uani 1 1 d .
H6 H 0.5733 0.2879 0.7690 0.048 Uiso 1 1 calc R
C12 C 0.2734(4) 0.2150(2) 0.9953(3) 0.0742(11) Uani 1 1 d .
H12 H 0.2393 0.2193 1.0599 0.089 Uiso 1 1 calc R
C9 C 0.3736(5) 0.20334(18) 0.8072(4) 0.0702(10) Uani 1 1 d .
H9 H 0.4085 0.1985 0.7432 0.084 Uiso 1 1 calc R
C4 C 0.9706(4) 0.36598(18) 1.1270(3) 0.0602(9) Uani 1 1 d .
C2 C 1.0584(5) 0.4034(2) 1.0678(4) 0.0804(12) Uani 1 1 d .
H2A H 1.0618 0.3830 0.9976 0.121 Uiso 1 1 calc R
H2B H 1.1589 0.4091 1.1217 0.121 Uiso 1 1 calc R
H2C H 1.0107 0.4422 1.0464 0.121 Uiso 1 1 calc R
C3 C 0.9672(5) 0.3938(3) 1.2419(3) 0.109(2) Uani 1 1 d .
H3A H 0.9324 0.4350 1.2278 0.164 Uiso 1 1 calc R
H3B H 1.0666 0.3932 1.2994 0.164 Uiso 1 1 calc R
H3C H 0.9003 0.3710 1.2717 0.164 Uiso 1 1 calc R
C11 C 0.3019(5) 0.1591(2) 0.9628(4) 0.0780(11) Uani 1 1 d .
H11 H 0.2876 0.1251 1.0039 0.094 Uiso 1 1 calc R
C10 C 0.3526(6) 0.1536(2) 0.8682(5) 0.0888(14) Uani 1 1 d .
H10 H 0.3731 0.1152 0.8448 0.107 Uiso 1 1 calc R
C1 C 1.0291(5) 0.3014(2) 1.1467(4) 0.0888(14) Uani 1 1 d .
H1A H 0.9679 0.2779 1.1811 0.133 Uiso 1 1 calc R
H1B H 1.1312 0.3015 1.1997 0.133 Uiso 1 1 calc R
H1C H 1.0252 0.2838 1.0719 0.133 Uiso 1 1 calc R
C18 C 0.5328(3) 0.41376(13) 0.2584(2) 0.0411(6) Uani 1 1 d .
C21 C 0.5335(3) 0.43149(14) 0.1387(3) 0.0448(7) Uani 1 1 d .
C19 C 0.6046(4) 0.44570(14) 0.3606(3) 0.0506(8) Uani 1 1 d .
H19 H 0.6582 0.4805 0.3561 0.061 Uiso 1 1 calc R
C15 C 0.5235(3) 0.37394(13) 0.4773(2) 0.0410(6) Uani 1 1 d .
C14 C 0.5481(3) 0.37292(14) 0.6923(2) 0.0433(7) Uani 1 1 d .
C20 C 0.5989(4) 0.42714(14) 0.4698(3) 0.0521(8) Uani 1 1 d .
H20 H 0.6452 0.4500 0.5377 0.062 Uiso 1 1 calc R
C17 C 0.4573(4) 0.36095(14) 0.2670(3) 0.0473(7) Uani 1 1 d .
H17 H 0.4096 0.3384 0.1989 0.057 Uiso 1 1 calc R
C16 C 0.4526(4) 0.34170(15) 0.3752(3) 0.0507(8) Uani 1 1 d .
H16 H 0.4008 0.3063 0.3797 0.061 Uiso 1 1 calc R
C38 C 1.0721(3) 0.50262(13) 0.6415(2) 0.0419(6) Uani 1 1 d .
C40 C 0.9773(4) 0.42689(14) 0.7409(2) 0.0481(7) Uani 1 1 d .
H40 H 0.9471 0.4156 0.8048 0.058 Uiso 1 1 calc R
C25 C 0.5608(3) 0.18927(12) 0.5155(2) 0.0375(6) Uani 1 1 d .
C35 C 0.9692(3) 0.38507(12) 0.6523(2) 0.0402(6) Uani 1 1 d .
C41 C 1.1203(4) 0.56598(14) 0.6317(3) 0.0482(7) Uani 1 1 d .
C34 C 0.8740(3) 0.28124(13) 0.5858(3) 0.0437(7) Uani 1 1 d .
C39 C 1.0287(4) 0.48431(14) 0.7365(3) 0.0494(7) Uani 1 1 d .
H39 H 1.0346 0.5114 0.7978 0.059 Uiso 1 1 calc R
C28 C 0.8748(4) 0.14095(14) 0.7781(3) 0.0527(8) Uani 1 1 d .
C37 C 1.0661(4) 0.46084(15) 0.5543(3) 0.0562(8) Uani 1 1 d .
H37 H 1.0970 0.4723 0.4909 0.067 Uiso 1 1 calc R
C36 C 1.0153(4) 0.40224(15) 0.5582(3) 0.0568(9) Uani 1 1 d .
H36 H 1.0122 0.3748 0.4981 0.068 Uiso 1 1 calc R
C26 C 0.8090(3) 0.22651(13) 0.6316(2) 0.0405(6) Uani 1 1 d .
H26 H 0.7507 0.2418 0.6803 0.049 Uiso 1 1 calc R
C27 C 0.9350(3) 0.18605(15) 0.7107(3) 0.0516(8) Uani 1 1 d .
H27A H 0.9829 0.1646 0.6616 0.062 Uiso 1 1 calc R
H27B H 1.0105 0.2112 0.7665 0.062 Uiso 1 1 calc R
C33 C 0.8623(5) 0.1558(2) 0.8860(4) 0.0790(12) Uani 1 1 d .
H33 H 0.8944 0.1936 0.9193 0.095 Uiso 1 1 calc R
C29 C 0.8229(5) 0.08443(17) 0.7298(4) 0.0724(11) Uani 1 1 d .
H29 H 0.8304 0.0733 0.6566 0.087 Uiso 1 1 calc R
C31 C 0.7513(7) 0.0592(3) 0.8971(6) 0.1105(19) Uani 1 1 d .
H31 H 0.7112 0.0317 0.9379 0.133 Uiso 1 1 calc R
C24 C 0.3159(6) 0.1041(2) 0.5104(4) 0.0835(13) Uani 1 1 d .
H24A H 0.3961 0.0761 0.5465 0.125 Uiso 1 1 calc R
H24B H 0.2213 0.0830 0.4884 0.125 Uiso 1 1 calc R
H24C H 0.3165 0.1357 0.5660 0.125 Uiso 1 1 calc R
C23 C 0.3211(6) 0.0842(2) 0.3066(4) 0.0957(15) Uani 1 1 d .
H23A H 0.3534 0.1011 0.2447 0.144 Uiso 1 1 calc R
H23B H 0.2176 0.0720 0.2739 0.144 Uiso 1 1 calc R
H23C H 0.3820 0.0495 0.3404 0.144 Uiso 1 1 calc R
C22 C 0.2372(5) 0.1848(2) 0.3529(5) 0.0965(15) Uani 1 1 d .
H22A H 0.2381 0.2115 0.4168 0.145 Uiso 1 1 calc R
H22B H 0.1363 0.1710 0.3131 0.145 Uiso 1 1 calc R
H22C H 0.2735 0.2061 0.2974 0.145 Uiso 1 1 calc R
C30 C 0.7598(6) 0.0446(2) 0.7903(5) 0.0976(16) Uani 1 1 d .
H30 H 0.7230 0.0073 0.7564 0.117 Uiso 1 1 calc R
C32 C 0.8016(8) 0.1145(3) 0.9463(5) 0.1113(19) Uani 1 1 d .
H32 H 0.7953 0.1246 1.0203 0.134 Uiso 1 1 calc R
O2 O 0.8392(2) 0.32297(10) 0.89033(17) 0.0485(5) Uani 1 1 d .
O1 O 0.8095(2) 0.36467(11) 1.05610(17) 0.0562(6) Uani 1 1 d .
O5 O 0.6195(3) 0.47840(11) 0.13696(19) 0.0609(6) Uani 1 1 d .
H5 H 0.6183 0.4844 0.0686 0.091 Uiso 1 1 calc R
O3 O 0.5830(3) 0.42569(10) 0.71699(18) 0.0587(6) Uani 1 1 d .
O4 O 0.4599(3) 0.40506(11) 0.04909(18) 0.0571(6) Uani 1 1 d .
N1 N 0.6112(3) 0.34514(11) 0.90291(19) 0.0421(6) Uani 1 1 d .
H1 H 0.5624 0.3581 0.9478 0.050 Uiso 1 1 calc R
N2 N 0.5195(3) 0.34809(11) 0.5840(2) 0.0471(6) Uani 1 1 d .
H2 H 0.4947 0.3104 0.5793 0.057 Uiso 1 1 calc R
O7 O 0.4942(2) 0.22002(9) 0.56663(19) 0.0494(5) Uani 1 1 d .
O8 O 0.8929(3) 0.28165(11) 0.4894(2) 0.0658(7) Uani 1 1 d .
O10 O 1.1251(3) 0.59976(10) 0.7227(2) 0.0646(7) Uani 1 1 d .
H10A H 1.1477 0.6346 0.7109 0.097 Uiso 1 1 calc R
O6 O 0.4961(2) 0.14913(10) 0.42998(19) 0.0522(5) Uani 1 1 d .
O9 O 1.1505(4) 0.58492(12) 0.5478(2) 0.0773(8) Uani 1 1 d .
N3 N 0.7087(3) 0.19168(10) 0.5349(2) 0.0418(5) Uani 1 1 d .
H3 H 0.7454 0.1719 0.4884 0.050 Uiso 1 1 calc R
N4 N 0.9105(3) 0.32753(11) 0.6641(2) 0.0442(6) Uani 1 1 d .
H4 H 0.8960 0.3210 0.7308 0.053 Uiso 1 1 calc R
O12 O 0.5949(3) 0.50291(12) 0.9131(2) 0.0625(6) Uani 1 1 d .
H12A H 0.6122 0.4755 0.8729 0.094 Uiso 1 1 calc R
O11 O 0.8033(3) 0.21243(10) 0.2860(2) 0.0636(6) Uani 1 1 d .
H11A H 0.8221 0.2315 0.3485 0.095 Uiso 1 1 calc R
C42 C 0.4480(5) 0.5246(3) 0.8582(4) 0.0911(14) Uani 1 1 d .
H42A H 0.4337 0.5611 0.8971 0.137 Uiso 1 1 calc R
H42B H 0.3770 0.4944 0.8640 0.137 Uiso 1 1 calc R
H42C H 0.4327 0.5330 0.7759 0.137 Uiso 1 1 calc R
C43 C 0.6625(6) 0.2298(3) 0.2084(5) 0.1001(15) Uani 1 1 d .
H43A H 0.6637 0.2724 0.1913 0.150 Uiso 1 1 calc R
H43B H 0.5871 0.2220 0.2447 0.150 Uiso 1 1 calc R
H43C H 0.6398 0.2071 0.1358 0.150 Uiso 1 1 calc R
C44 C 0.3371(4) 0.13116(15) 0.4019(3) 0.0550(8) Uani 1 1 d .

loop_
_atom_site_aniso_label
_atom_site_aniso_U_11
_atom_site_aniso_U_22
_atom_site_aniso_U_33
_atom_site_aniso_U_23
_atom_site_aniso_U_13
_atom_site_aniso_U_12
C5 0.0476(16) 0.0394(15) 0.0302(13) 0.0007(12) 0.0147(12) 0.0011(12)
C7 0.0456(16) 0.0575(19) 0.0409(16) -0.0007(14) 0.0095(13) 0.0004(14)
C8 0.0403(16) 0.0599(19) 0.0424(16) -0.0056(14) 0.0128(13) -0.0050(14)
C13 0.0544(19) 0.077(2) 0.055(2) -0.0094(18) 0.0232(16) -0.0016(17)
C6 0.0443(15) 0.0439(15) 0.0310(13) -0.0026(12) 0.0119(11) 0.0016(13)
C12 0.072(2) 0.108(4) 0.052(2) 0.012(2) 0.0311(18) -0.010(2)
C9 0.092(3) 0.065(2) 0.071(2) -0.0055(19) 0.051(2) -0.005(2)
C4 0.0483(18) 0.085(3) 0.0420(17) -0.0022(17) 0.0073(14) -0.0011(17)
C2 0.074(3) 0.091(3) 0.068(2) 0.001(2) 0.012(2) -0.025(2)
C3 0.081(3) 0.187(6) 0.045(2) -0.042(3) 0.003(2) -0.002(3)
C11 0.083(3) 0.079(3) 0.079(3) 0.021(2) 0.037(2) -0.004(2)
C10 0.117(4) 0.057(2) 0.113(4) 0.004(2) 0.065(3) -0.003(2)
C1 0.067(3) 0.095(3) 0.090(3) 0.025(3) 0.007(2) 0.006(2)
C18 0.0479(16) 0.0412(16) 0.0340(14) -0.0016(12) 0.0132(12) 0.0097(12)
C21 0.0520(17) 0.0467(17) 0.0394(16) -0.0018(14) 0.0201(13) 0.0088(15)
C19 0.077(2) 0.0407(16) 0.0357(15) -0.0030(13) 0.0207(15) -0.0080(15)
C15 0.0555(17) 0.0365(15) 0.0297(14) 0.0007(12) 0.0124(12) 0.0062(13)
C14 0.0511(17) 0.0431(17) 0.0352(15) -0.0052(13) 0.0136(12) 0.0045(14)
C20 0.080(2) 0.0397(16) 0.0340(15) -0.0053(13) 0.0155(14) -0.0041(16)
C17 0.0589(18) 0.0494(18) 0.0301(14) -0.0048(13) 0.0099(13) -0.0022(14)
C16 0.0622(19) 0.0515(19) 0.0345(15) -0.0012(14) 0.0106(13) -0.0134(15)
C38 0.0473(16) 0.0391(15) 0.0390(15) 0.0034(12) 0.0138(12) -0.0057(13)
C40 0.072(2) 0.0400(16) 0.0387(15) -0.0020(13) 0.0270(14) -0.0120(15)
C25 0.0494(16) 0.0295(13) 0.0349(14) 0.0024(12) 0.0156(12) -0.0055(12)
C35 0.0489(16) 0.0350(15) 0.0374(15) -0.0005(12) 0.0150(12) -0.0074(12)
C41 0.0558(18) 0.0408(16) 0.0492(18) 0.0010(14) 0.0189(15) -0.0089(13)
C34 0.0540(17) 0.0399(15) 0.0396(16) -0.0022(13) 0.0188(13) -0.0060(13)
C39 0.067(2) 0.0413(17) 0.0457(17) -0.0064(13) 0.0268(15) -0.0101(14)
C28 0.0530(18) 0.0471(18) 0.0562(19) 0.0102(15) 0.0158(15) -0.0026(14)
C37 0.086(2) 0.0513(18) 0.0419(17) -0.0017(14) 0.0350(17) -0.0203(17)
C36 0.089(3) 0.0475(17) 0.0425(16) -0.0104(14) 0.0333(17) -0.0222(17)
C26 0.0465(15) 0.0366(14) 0.0417(15) -0.0032(12) 0.0191(13) -0.0054(12)
C27 0.0480(17) 0.0500(18) 0.0548(18) 0.0065(15) 0.0144(14) -0.0118(14)
C33 0.117(4) 0.067(2) 0.061(2) -0.001(2) 0.040(2) -0.013(2)
C29 0.101(3) 0.048(2) 0.070(2) 0.0110(18) 0.031(2) -0.007(2)
C31 0.140(5) 0.086(4) 0.132(5) 0.041(4) 0.081(4) -0.006(3)
C24 0.099(3) 0.078(3) 0.077(3) -0.001(2) 0.034(2) -0.036(2)
C23 0.103(3) 0.096(3) 0.085(3) -0.044(3) 0.026(3) -0.048(3)
C22 0.062(2) 0.081(3) 0.122(4) 0.012(3) -0.003(2) -0.005(2)
C30 0.128(4) 0.063(3) 0.110(4) 0.014(3) 0.050(3) -0.026(3)
C32 0.165(6) 0.106(4) 0.092(4) 0.015(3) 0.082(4) 0.002(4)
O2 0.0492(11) 0.0606(13) 0.0406(11) -0.0049(10) 0.0214(9) 0.0001(10)
O1 0.0489(12) 0.0831(16) 0.0325(11) -0.0108(11) 0.0078(9) 0.0068(11)
O5 0.0886(17) 0.0586(14) 0.0395(12) -0.0001(10) 0.0264(12) -0.0092(12)
O3 0.0970(17) 0.0414(12) 0.0419(11) -0.0089(10) 0.0285(11) -0.0086(12)
O4 0.0654(14) 0.0746(15) 0.0337(11) -0.0103(11) 0.0196(10) -0.0055(12)
N1 0.0441(14) 0.0541(14) 0.0309(11) -0.0041(11) 0.0163(10) 0.0032(11)
N2 0.0704(17) 0.0385(13) 0.0315(12) -0.0027(10) 0.0154(11) -0.0050(11)
O7 0.0507(11) 0.0424(11) 0.0602(13) -0.0104(10) 0.0251(10) -0.0016(9)
O8 0.109(2) 0.0529(13) 0.0470(13) -0.0108(11) 0.0417(13) -0.0282(13)
O10 0.0990(19) 0.0370(12) 0.0653(15) -0.0028(11) 0.0373(14) -0.0138(12)
O6 0.0531(13) 0.0514(13) 0.0537(12) -0.0176(10) 0.0197(10) -0.0122(10)
O9 0.126(2) 0.0547(15) 0.0667(16) 0.0005(13) 0.0526(16) -0.0308(15)
N3 0.0470(14) 0.0374(12) 0.0443(13) -0.0086(10) 0.0193(11) -0.0046(10)
N4 0.0618(15) 0.0385(13) 0.0367(12) -0.0026(11) 0.0222(11) -0.0122(11)
O12 0.0808(17) 0.0644(16) 0.0482(13) 0.0017(11) 0.0291(12) 0.0077(13)
O11 0.0911(18) 0.0429(13) 0.0551(14) -0.0038(11) 0.0218(12) 0.0128(12)
C42 0.086(3) 0.121(4) 0.073(3) 0.016(3) 0.036(2) 0.026(3)
C43 0.091(3) 0.098(4) 0.102(4) 0.003(3) 0.019(3) 0.029(3)
C44 0.059(2) 0.0466(18) 0.056(2) -0.0052(15) 0.0151(16) -0.0183(15)

loop_
_atom_type_symbol
_atom_type_description
_atom_type_scat_dispersion_real
_atom_type_scat_dispersion_imag
_atom_type_scat_source
C C 0.0033 0.0016 'International Tables Vol C Tables 4.2.6.8 and 6.1.1.4'
H H 0.0000 0.0000 'International Tables Vol C Tables 4.2.6.8 and 6.1.1.4'
N N 0.0061 0.0033 'International Tables Vol C Tables 4.2.6.8 and 6.1.1.4'
O O 0.0106 0.0060 'International Tables Vol C Tables 4.2.6.8 and 6.1.1.4'

loop_
_geom_angle_atom_site_label_1
_geom_angle_atom_site_label_2
_geom_angle_atom_site_label_3
_geom_angle
O2 C5 N1 124.6(3)
O2 C5 O1 125.7(3)
N1 C5 O1 109.7(2)
C8 C7 C6 112.3(2)
C13 C8 C9 118.2(3)
C13 C8 C7 122.2(3)
C9 C8 C7 119.6(3)
C8 C13 C12 119.9(4)
N1 C6 C7 110.2(2)
N1 C6 C14 111.1(2)
C7 C6 C14 111.7(2)
C11 C12 C13 121.6(4)
C10 C9 C8 120.7(4)
O1 C4 C2 111.4(3)
O1 C4 C3 101.6(3)
C2 C4 C3 112.5(4)
O1 C4 C1 108.8(3)
C2 C4 C1 111.2(4)
C3 C4 C1 110.9(4)
C12 C11 C10 118.5(4)
C9 C10 C11 121.1(4)
C19 C18 C17 118.6(3)
C19 C18 C21 124.0(3)
C17 C18 C21 117.3(3)
O4 C21 O5 122.7(3)
O4 C21 C18 122.5(3)
O5 C21 C18 114.8(3)
C18 C19 C20 121.4(3)
C16 C15 C20 119.2(3)
C16 C15 N2 116.1(3)
C20 C15 N2 124.6(3)
O3 C14 N2 125.0(3)
O3 C14 C6 123.3(2)
N2 C14 C6 111.7(3)
C19 C20 C15 119.4(3)
C16 C17 C18 120.4(3)
C17 C16 C15 120.9(3)
C37 C38 C39 118.1(3)
C37 C38 C41 120.6(3)
C39 C38 C41 121.2(3)
C39 C40 C35 121.4(3)
O7 C25 O6 124.8(3)
O7 C25 N3 124.9(3)
O6 C25 N3 110.2(2)
C36 C35 C40 118.8(3)
C36 C35 N4 124.5(3)
C40 C35 N4 116.6(2)
O9 C41 O10 122.7(3)
O9 C41 C38 123.7(3)
O10 C41 C38 113.7(3)
O8 C34 N4 124.2(3)
O8 C34 C26 122.7(3)
N4 C34 C26 113.0(2)
C40 C39 C38 120.5(3)
C33 C28 C29 118.3(3)
C33 C28 C27 120.6(3)
C29 C28 C27 121.0(3)
C38 C37 C36 122.0(3)
C35 C36 C37 119.1(3)
N3 C26 C34 111.6(2)
N3 C26 C27 110.5(2)
C34 C26 C27 110.9(2)
C28 C27 C26 111.2(2)
C28 C33 C32 120.3(4)
C30 C29 C28 120.3(4)
C30 C31 C32 120.0(4)
C31 C30 C29 120.7(5)
C31 C32 C33 120.4(5)
C5 O1 C4 121.9(2)
C5 N1 C6 120.8(2)
C14 N2 C15 130.2(3)
C25 O6 C44 121.6(2)
C25 N3 C26 121.9(2)
C34 N4 C35 129.2(2)
O6 C44 C24 109.0(3)
O6 C44 C22 109.5(3)
C24 C44 C22 113.9(4)
O6 C44 C23 101.4(3)
C24 C44 C23 111.6(3)
C22 C44 C23 110.7(4)

loop_
_geom_bond_atom_site_label_1
_geom_bond_atom_site_label_2
_geom_bond_distance
C5 O2 1.218(3)
C5 N1 1.327(4)
C5 O1 1.338(3)
C7 C8 1.516(5)
C7 C6 1.530(4)
C8 C13 1.366(4)
C8 C9 1.383(5)
C13 C12 1.392(6)
C6 N1 1.436(4)
C6 C14 1.540(4)
C12 C11 1.344(6)
C9 C10 1.365(6)
C4 O1 1.472(4)
C4 C2 1.497(6)
C4 C3 1.509(5)
C4 C1 1.517(6)
C11 C10 1.366(6)
C18 C19 1.375(4)
C18 C17 1.385(4)
C18 C21 1.480(4)
C21 O4 1.212(4)
C21 O5 1.317(4)
C19 C20 1.379(4)
C15 C16 1.376(4)
C15 C20 1.389(4)
C15 N2 1.403(4)
C14 O3 1.218(4)
C14 N2 1.344(4)
C17 C16 1.370(4)
C38 C37 1.374(4)
C38 C39 1.383(4)
C38 C41 1.484(4)
C40 C39 1.362(4)
C40 C35 1.384(4)
C25 O7 1.214(3)
C25 O6 1.334(3)
C25 N3 1.336(4)
C35 C36 1.381(4)
C35 N4 1.409(4)
C41 O9 1.200(4)
C41 O10 1.302(4)
C34 O8 1.218(3)
C34 N4 1.348(4)
C34 C26 1.532(4)
C28 C33 1.367(5)
C28 C29 1.392(5)
C28 C27 1.501(4)
C37 C36 1.383(5)
C26 N3 1.445(4)
C26 C27 1.534(4)
C33 C32 1.392(7)
C29 C30 1.388(6)
C31 C30 1.339(8)
C31 C32 1.368(8)
C24 C44 1.495(5)
C23 C44 1.507(5)
C22 C44 1.503(6)
O6 C44 1.476(4)
O12 C42 1.404(5)
O11 C43 1.397(5)
